data_8102058
loop_
_publ_author_name
'Fahrig, J.'
'Sieler, J.'
'Schulze, B.'

_publ_section_title
;
Crystal structure of rac-cis-N-(2,4-dinitrophenyl)-3,4-diphenyl-5H-
1,2-oxathiol-5-amine 2-oxide, C~21~H~15~N~3~O~6~S, sultim and sultam 
structures - part 4
;
_journal_issue 4
_journal_name_full 'Zeitschrift f\"ur Kristallographie - New Crystal Structures'
_journal_page_first 487
_journal_page_last 488
_journal_volume 221
_journal_year 2006
_chemical_formula_sum 'C21 H15 N3 O6 S'
_chemical_formula_weight 437.42
_chemical_name_systematic
;
rac-cis-N-(2,4-dinitrophenyl)-3,4-diphenyl-5H-1,2-oxathiol-5-amine 2-oxide
;
_space_group_IT_number 14
_symmetry_cell_setting monoclinic
_symmetry_space_group_name_Hall '-P 2ybc'
_symmetry_space_group_name_H-M 'P 1 21/c 1'
_atom_sites_solution_hydrogens geom
_atom_sites_solution_primary direct
_atom_sites_solution_secondary difmap
_audit_creation_method SHELXL-97
_cell_angle_alpha 90.00
_cell_angle_beta 93.998(7)
_cell_angle_gamma 90.00
_cell_formula_units_Z 4
_cell_length_a 9.624(3)
_cell_length_b 8.446(3)
_cell_length_c 23.756(8)
_cell_measurement_reflns_used 1024
_cell_measurement_temperature 213(2)
_cell_measurement_theta_max 42
_cell_measurement_theta_min 3
_cell_volume 1926.3(11)
_computing_structure_refinement 'SHELXL-97 (Sheldrick, 1997)'
_diffrn_ambient_temperature 213(2)
_diffrn_measured_fraction_theta_full 0.944
_diffrn_measured_fraction_theta_max 0.944
_diffrn_measurement_device_type 'Siemens SMART CCD'
_diffrn_measurement_method omega
_diffrn_radiation_monochromator graphite
_diffrn_radiation_source 'fine-focus sealed tube'
_diffrn_radiation_type MoK\a
_diffrn_radiation_wavelength 0.71073
_diffrn_reflns_av_R_equivalents 0.0816
_diffrn_reflns_av_sigmaI/netI 0.0685
_diffrn_reflns_limit_h_max 11
_diffrn_reflns_limit_h_min -9
_diffrn_reflns_limit_k_max 10
_diffrn_reflns_limit_k_min -9
_diffrn_reflns_limit_l_max 29
_diffrn_reflns_limit_l_min -24
_diffrn_reflns_number 8480
_diffrn_reflns_theta_full 26.38
_diffrn_reflns_theta_max 26.38
_diffrn_reflns_theta_min 1.72
_exptl_absorpt_coefficient_mu 0.215
_exptl_absorpt_correction_T_max 0.9582
_exptl_absorpt_correction_T_min 0.9582
_exptl_crystal_colour colorless
_exptl_crystal_density_diffrn 1.508
_exptl_crystal_density_method 'not measured'
_exptl_crystal_description prism
_exptl_crystal_F_000 904
_exptl_crystal_size_max 0.20
_exptl_crystal_size_mid 0.20
_exptl_crystal_size_min 0.20
_refine_diff_density_max 0.500
_refine_diff_density_min -0.783
_refine_diff_density_rms 0.086
_refine_ls_extinction_method none
_refine_ls_goodness_of_fit_ref 0.897
_refine_ls_hydrogen_treatment mixed
_refine_ls_matrix_type full
_refine_ls_number_parameters 340
_refine_ls_number_reflns 3721
_refine_ls_number_restraints 0
_refine_ls_restrained_S_all 0.897
_refine_ls_R_factor_all 0.0963
_refine_ls_R_factor_gt 0.0799
_refine_ls_shift/su_max 0.049
_refine_ls_shift/su_mean 0.007
_refine_ls_structure_factor_coef Fsqd
_refine_ls_weighting_details 'calc w=1/[\s^2^(Fo^2^)+(0.1409P)^2^+5.2191P] where P=(Fo^2^+2Fc^2^)/3'
_refine_ls_weighting_scheme calc
_refine_ls_wR_factor_gt 0.2114
_refine_ls_wR_factor_ref 0.2279
_reflns_number_gt 3015
_reflns_number_total 3721
_reflns_threshold_expression >2sigma(I)
_cod_data_source_file 1267-1890.cff
_cod_data_source_block c2075
_cod_original_cell_volume 1926.2(12)
_cod_original_sg_symbol_H-M P12(1)/c1
_cod_database_code 8102058

loop_
_symmetry_equiv_pos_as_xyz
'x, y, z'
'-x, y+1/2, -z+1/2'
'-x, -y, -z'
'x, -y-1/2, z-1/2'

loop_
_atom_site_label
_atom_site_type_symbol
_atom_site_fract_x
_atom_site_fract_y
_atom_site_fract_z
_atom_site_U_iso_or_equiv
_atom_site_adp_type
_atom_site_occupancy
_atom_site_symmetry_multiplicity
_atom_site_Wyckoff_symbol
_atom_site_calc_flag
_atom_site_refinement_flags
_atom_site_disorder_assembly
_atom_site_disorder_group
C1 C 0.2132(4) -0.0958(4) 0.30835(14) 0.0260(7) Uani 1 4 e d . . .
C2 C 0.2322(4) -0.1026(4) 0.25360(14) 0.0258(7) Uani 1 4 e d . . .
C3 C 0.1067(4) -0.0527(5) 0.21623(16) 0.0312(8) Uani 1 4 e d . . .
C4 C 0.2992(4) -0.1491(4) 0.35872(14) 0.0258(7) Uani 1 4 e d . . .
C5 C 0.2971(4) -0.0713(5) 0.41064(15) 0.0331(9) Uani 1 4 e d . . .
C6 C 0.3758(5) -0.1267(6) 0.45725(17) 0.0417(10) Uani 1 4 e d . . .
C7 C 0.4578(5) -0.2598(6) 0.45348(18) 0.0451(11) Uani 1 4 e d . . .
C8 C 0.4592(5) -0.3381(5) 0.40286(18) 0.0396(10) Uani 1 4 e d . . .
C9 C 0.3806(4) -0.2847(5) 0.35584(16) 0.0320(8) Uani 1 4 e d . . .
C10 C 0.3570(4) -0.1499(4) 0.22526(14) 0.0265(8) Uani 1 4 e d . . .
C11 C 0.4890(4) -0.1080(5) 0.24665(16) 0.0305(8) Uani 1 4 e d . . .
C12 C 0.6052(4) -0.1486(5) 0.21886(17) 0.0350(9) Uani 1 4 e d . . .
C13 C 0.5891(5) -0.2347(5) 0.16894(17) 0.0378(10) Uani 1 4 e d . . .
C14 C 0.4590(5) -0.2794(5) 0.14727(16) 0.0398(10) Uani 1 4 e d . . .
C15 C 0.3428(5) -0.2371(5) 0.17495(15) 0.0346(9) Uani 1 4 e d . . .
C16 C 0.0609(4) 0.1070(4) 0.13135(15) 0.0279(8) Uani 1 4 e d . . .
C17 C -0.0587(4) 0.0181(5) 0.11461(17) 0.0347(9) Uani 1 4 e d . . .
C18 C -0.1293(5) 0.0382(5) 0.06372(18) 0.0412(10) Uani 1 4 e d . . .
C19 C -0.0866(5) 0.1515(6) 0.02663(17) 0.0436(11) Uani 1 4 e d . . .
C20 C 0.0266(5) 0.2445(5) 0.04118(17) 0.0407(11) Uani 1 4 e d . . .
C21 C 0.0980(4) 0.2241(5) 0.09264(15) 0.0316(8) Uani 1 4 e d . . .
N1 N 0.1326(4) 0.0782(4) 0.18147(13) 0.0305(7) Uani 1 4 e d . . .
N2 N 0.2170(4) 0.3273(4) 0.10506(15) 0.0389(8) Uani 1 4 e d . . .
N3 N -0.1593(5) 0.1706(6) -0.02892(17) 0.0600(13) Uani 1 4 e d . . .
O1 O 0.0746(3) 0.1573(4) 0.33467(14) 0.0494(8) Uani 1 4 e d . . .
O2 O 0.2731(3) 0.3311(4) 0.15269(13) 0.0468(8) Uani 1 4 e d . . .
O3 O 0.2579(4) 0.4084(5) 0.06680(17) 0.0673(11) Uani 1 4 e d . . .
O4 O -0.2522(5) 0.0750(6) -0.04216(15) 0.0770(14) Uani 1 4 e d . . .
O5 O -0.1234(5) 0.2787(6) -0.05854(16) 0.0851(15) Uani 1 4 e d . . .
O6 O -0.0040(3) -0.0198(4) 0.25393(12) 0.0399(7) Uani 1 4 e d . . .
S1 S 0.04759(10) -0.00770(12) 0.31992(4) 0.0344(3) Uani 1 4 e d . . .
H1N H 0.197(5) 0.128(6) 0.1898(19) 0.034(12) Uiso 1 4 e d . . .
H3 H 0.079(4) -0.138(5) 0.1968(16) 0.022(9) Uiso 1 4 e d . . .
H5 H 0.245(4) 0.014(5) 0.4146(17) 0.029(11) Uiso 1 4 e d . . .
H6 H 0.375(5) -0.081(6) 0.490(2) 0.038(12) Uiso 1 4 e d . . .
H7 H 0.512(5) -0.289(5) 0.4873(19) 0.037(12) Uiso 1 4 e d . . .
H8 H 0.510(5) -0.431(7) 0.398(2) 0.051(14) Uiso 1 4 e d . . .
H9 H 0.382(5) -0.335(6) 0.3216(19) 0.042(12) Uiso 1 4 e d . . .
H12 H 0.500(5) -0.056(6) 0.279(2) 0.043(13) Uiso 1 4 e d . . .
H13 H 0.700(5) -0.112(6) 0.2352(19) 0.045(13) Uiso 1 4 e d . . .
H14 H 0.664(5) -0.271(6) 0.1530(18) 0.038(12) Uiso 1 4 e d . . .
H15 H 0.448(5) -0.332(6) 0.112(2) 0.046(13) Uiso 1 4 e d . . .
H16 H 0.253(5) -0.262(5) 0.1600(18) 0.033(11) Uiso 1 4 e d . . .
H17 H -0.089(5) -0.060(6) 0.139(2) 0.045(13) Uiso 1 4 e d . . .
H18 H -0.211(5) -0.031(5) 0.0563(18) 0.033(11) Uiso 1 4 e d . . .
H20 H 0.054(6) 0.336(7) 0.021(2) 0.063(16) Uiso 1 4 e d . . .

loop_
_atom_site_aniso_label
_atom_site_aniso_U_11
_atom_site_aniso_U_22
_atom_site_aniso_U_33
_atom_site_aniso_U_23
_atom_site_aniso_U_13
_atom_site_aniso_U_12
C1 0.0329(19) 0.0173(17) 0.0287(18) -0.0004(13) 0.0090(14) -0.0023(14)
C2 0.0334(19) 0.0169(16) 0.0269(17) 0.0015(12) 0.0013(14) -0.0023(14)
C3 0.033(2) 0.027(2) 0.034(2) -0.0004(15) 0.0060(15) -0.0007(16)
C4 0.0331(19) 0.0235(18) 0.0219(17) 0.0016(12) 0.0089(13) -0.0062(14)
C5 0.044(2) 0.028(2) 0.0282(19) -0.0026(14) 0.0130(16) -0.0038(18)
C6 0.054(3) 0.048(3) 0.024(2) -0.0023(17) 0.0078(17) -0.018(2)
C7 0.046(3) 0.061(3) 0.028(2) 0.0108(19) -0.0033(18) -0.009(2)
C8 0.040(2) 0.037(2) 0.041(2) 0.0104(17) 0.0046(18) 0.0024(19)
C9 0.042(2) 0.027(2) 0.0281(19) -0.0012(14) 0.0087(16) 0.0001(16)
C10 0.038(2) 0.0223(18) 0.0191(16) 0.0023(12) 0.0037(14) 0.0008(15)
C11 0.037(2) 0.028(2) 0.0266(18) -0.0022(14) 0.0059(15) -0.0001(16)
C12 0.035(2) 0.030(2) 0.040(2) 0.0062(16) 0.0086(17) 0.0004(16)
C13 0.049(3) 0.032(2) 0.034(2) 0.0040(16) 0.0184(18) 0.0115(18)
C14 0.059(3) 0.038(2) 0.0227(19) -0.0027(16) 0.0092(17) 0.010(2)
C15 0.045(2) 0.035(2) 0.0236(18) -0.0036(14) -0.0007(16) 0.0017(17)
C16 0.0307(19) 0.0237(19) 0.0297(18) -0.0057(13) 0.0059(14) 0.0073(14)
C17 0.035(2) 0.031(2) 0.038(2) -0.0041(16) 0.0020(16) 0.0044(16)
C18 0.043(2) 0.042(2) 0.038(2) -0.0161(18) -0.0050(18) 0.013(2)
C19 0.046(3) 0.055(3) 0.029(2) -0.0096(18) -0.0003(17) 0.027(2)
C20 0.055(3) 0.039(2) 0.029(2) -0.0023(17) 0.0121(18) 0.025(2)
C21 0.037(2) 0.0266(19) 0.032(2) -0.0021(14) 0.0104(15) 0.0096(16)
N1 0.0310(17) 0.0277(17) 0.0321(17) 0.0024(12) -0.0030(13) -0.0049(14)
N2 0.0398(19) 0.0293(18) 0.049(2) 0.0119(15) 0.0145(16) 0.0074(15)
N3 0.070(3) 0.079(3) 0.030(2) -0.015(2) -0.0040(19) 0.042(3)
O1 0.0514(19) 0.0329(17) 0.065(2) -0.0052(14) 0.0100(15) 0.0168(14)
O2 0.0426(17) 0.0487(19) 0.0488(19) 0.0076(14) 0.0009(14) -0.0103(14)
O3 0.068(2) 0.065(3) 0.071(2) 0.033(2) 0.0192(19) -0.0064(19)
O4 0.078(3) 0.108(4) 0.042(2) -0.032(2) -0.0224(19) 0.032(3)
O5 0.116(4) 0.104(4) 0.0336(19) 0.008(2) -0.012(2) 0.042(3)
O6 0.0277(14) 0.0502(19) 0.0423(16) 0.0069(13) 0.0055(11) 0.0036(13)
S1 0.0328(6) 0.0332(6) 0.0390(6) 0.0082(4) 0.0144(4) 0.0035(4)

loop_
_atom_type_symbol
_atom_type_description
_atom_type_scat_dispersion_real
_atom_type_scat_dispersion_imag
_atom_type_scat_source
C C 0.0033 0.0016 'International Tables Vol C Tables 4.2.6.8 and 6.1.1.4'
H H 0.0000 0.0000 'International Tables Vol C Tables 4.2.6.8 and 6.1.1.4'
N N 0.0061 0.0033 'International Tables Vol C Tables 4.2.6.8 and 6.1.1.4'
O O 0.0106 0.0060 'International Tables Vol C Tables 4.2.6.8 and 6.1.1.4'
S S 0.1246 0.1234 'International Tables Vol C Tables 4.2.6.8 and 6.1.1.4'

loop_
_geom_angle_atom_site_label_1
_geom_angle_atom_site_label_2
_geom_angle_atom_site_label_3
_geom_angle
_geom_angle_site_symmetry_1
_geom_angle_site_symmetry_3
_geom_angle_publ_flag
C2 C1 C4 132.3(3) . . ?
C2 C1 S1 110.6(3) . . ?
C4 C1 S1 117.1(3) . . ?
C1 C2 C10 129.3(3) . . ?
C1 C2 C3 113.9(3) . . ?
C10 C2 C3 116.8(3) . . ?
N1 C3 O6 112.0(3) . . ?
N1 C3 C2 113.3(3) . . ?
O6 C3 C2 106.3(3) . . ?
C9 C4 C5 118.2(3) . . ?
C9 C4 C1 119.8(3) . . ?
C5 C4 C1 122.0(4) . . ?
C6 C5 C4 120.5(4) . . ?
C5 C6 C7 120.6(4) . . ?
C8 C7 C6 119.3(4) . . ?
C7 C8 C9 120.8(4) . . ?
C8 C9 C4 120.5(4) . . ?
C11 C10 C15 118.7(4) . . ?
C11 C10 C2 121.4(3) . . ?
C15 C10 C2 119.9(3) . . ?
C10 C11 C12 121.0(4) . . ?
C11 C12 C13 119.4(4) . . ?
C14 C13 C12 120.6(4) . . ?
C13 C14 C15 119.8(4) . . ?
C14 C15 C10 120.5(4) . . ?
N1 C16 C17 120.6(4) . . ?
N1 C16 C21 124.1(4) . . ?
C17 C16 C21 115.4(3) . . ?
C18 C17 C16 122.3(4) . . ?
C17 C18 C19 120.1(4) . . ?
C20 C19 C18 120.2(4) . . ?
C20 C19 N3 119.2(5) . . ?
C18 C19 N3 120.5(5) . . ?
C19 C20 C21 119.6(4) . . ?
C20 C21 C16 122.3(4) . . ?
C20 C21 N2 116.4(4) . . ?
C16 C21 N2 121.3(3) . . ?
C16 N1 C3 123.6(3) . . ?
O2 N2 O3 122.0(4) . . ?
O2 N2 C21 119.7(3) . . ?
O3 N2 C21 118.3(4) . . ?
O5 N3 O4 125.1(5) . . ?
O5 N3 C19 117.9(5) . . ?
O4 N3 C19 117.0(5) . . ?
C3 O6 S1 114.7(2) . . ?
O1 S1 O6 109.38(18) . . ?
O1 S1 C1 106.74(18) . . ?
O6 S1 C1 92.38(15) . . ?

loop_
_geom_bond_atom_site_label_1
_geom_bond_atom_site_label_2
_geom_bond_distance
_geom_bond_site_symmetry_2
_geom_bond_publ_flag
C1 C2 1.327(5) . ?
C1 C4 1.477(5) . ?
C1 S1 1.797(4) . ?
C2 C10 1.472(5) . ?
C2 C3 1.509(5) . ?
C3 N1 1.413(5) . ?
C3 O6 1.466(5) . ?
C4 C9 1.392(5) . ?
C4 C5 1.399(5) . ?
C5 C6 1.379(6) . ?
C6 C7 1.380(7) . ?
C7 C8 1.373(6) . ?
C8 C9 1.381(6) . ?
C10 C11 1.381(5) . ?
C10 C15 1.402(5) . ?
C11 C12 1.381(6) . ?
C12 C13 1.390(6) . ?
C13 C14 1.373(7) . ?
C14 C15 1.383(6) . ?
C16 N1 1.356(5) . ?
C16 C17 1.408(6) . ?
C16 C21 1.413(5) . ?
C17 C18 1.356(6) . ?
C18 C19 1.383(7) . ?
C19 C20 1.368(7) . ?
C19 N3 1.459(6) . ?
C20 C21 1.371(6) . ?
C21 N2 1.453(6) . ?
N2 O2 1.220(5) . ?
N2 O3 1.225(5) . ?
N3 O5 1.217(7) . ?
N3 O4 1.229(7) . ?
O1 S1 1.456(3) . ?
O6 S1 1.614(3) . ?

loop_
_geom_hbond_atom_site_label_D
_geom_hbond_atom_site_label_H
_geom_hbond_atom_site_label_A
_geom_hbond_distance_DH
_geom_hbond_distance_HA
_geom_hbond_distance_DA
_geom_hbond_angle_DHA
_geom_hbond_site_symmetry_A
N1 H1N O2 0.76(5) 2.09(5) 2.643(5) 130(4) .

loop_
_geom_torsion_atom_site_label_1
_geom_torsion_atom_site_label_2
_geom_torsion_atom_site_label_3
_geom_torsion_atom_site_label_4
_geom_torsion
_geom_torsion_site_symmetry_1
_geom_torsion_site_symmetry_2
_geom_torsion_site_symmetry_3
_geom_torsion_site_symmetry_4
_geom_torsion_publ_flag
C4 C1 C2 C10 -8.4(6) . . . . ?
S1 C1 C2 C10 173.1(3) . . . . ?
C4 C1 C2 C3 172.1(4) . . . . ?
S1 C1 C2 C3 -6.3(4) . . . . ?
C1 C2 C3 N1 120.1(4) . . . . ?
C10 C2 C3 N1 -59.4(4) . . . . ?
C1 C2 C3 O6 -3.3(4) . . . . ?
C10 C2 C3 O6 177.2(3) . . . . ?
C2 C1 C4 C9 -33.7(6) . . . . ?
S1 C1 C4 C9 144.6(3) . . . . ?
C2 C1 C4 C5 149.3(4) . . . . ?
S1 C1 C4 C5 -32.4(4) . . . . ?
C9 C4 C5 C6 1.2(6) . . . . ?
C1 C4 C5 C6 178.2(4) . . . . ?
C4 C5 C6 C7 -0.1(6) . . . . ?
C5 C6 C7 C8 -0.7(7) . . . . ?
C6 C7 C8 C9 0.4(7) . . . . ?
C7 C8 C9 C4 0.7(6) . . . . ?
C5 C4 C9 C8 -1.5(6) . . . . ?
C1 C4 C9 C8 -178.6(4) . . . . ?
C1 C2 C10 C11 -38.9(6) . . . . ?
C3 C2 C10 C11 140.6(4) . . . . ?
C1 C2 C10 C15 142.2(4) . . . . ?
C3 C2 C10 C15 -38.4(5) . . . . ?
C15 C10 C11 C12 1.0(6) . . . . ?
C2 C10 C11 C12 -178.0(3) . . . . ?
C10 C11 C12 C13 -0.8(6) . . . . ?
C11 C12 C13 C14 -0.1(6) . . . . ?
C12 C13 C14 C15 0.7(6) . . . . ?
C13 C14 C15 C10 -0.5(6) . . . . ?
C11 C10 C15 C14 -0.3(6) . . . . ?
C2 C10 C15 C14 178.6(4) . . . . ?
N1 C16 C17 C18 -176.8(4) . . . . ?
C21 C16 C17 C18 3.0(5) . . . . ?
C16 C17 C18 C19 -1.5(6) . . . . ?
C17 C18 C19 C20 -0.4(6) . . . . ?
C17 C18 C19 N3 178.1(4) . . . . ?
C18 C19 C20 C21 0.4(6) . . . . ?
N3 C19 C20 C21 -178.1(3) . . . . ?
C19 C20 C21 C16 1.4(6) . . . . ?
C19 C20 C21 N2 -180.0(3) . . . . ?
N1 C16 C21 C20 176.8(3) . . . . ?
C17 C16 C21 C20 -3.0(5) . . . . ?
N1 C16 C21 N2 -1.7(6) . . . . ?
C17 C16 C21 N2 178.4(3) . . . . ?
C17 C16 N1 C3 9.0(6) . . . . ?
C21 C16 N1 C3 -170.8(4) . . . . ?
O6 C3 N1 C16 -86.1(4) . . . . ?
C2 C3 N1 C16 153.7(3) . . . . ?
C20 C21 N2 O2 169.8(3) . . . . ?
C16 C21 N2 O2 -11.6(5) . . . . ?
C20 C21 N2 O3 -10.2(5) . . . . ?
C16 C21 N2 O3 168.4(4) . . . . ?
C20 C19 N3 O5 -6.2(6) . . . . ?
C18 C19 N3 O5 175.3(4) . . . . ?
C20 C19 N3 O4 173.4(4) . . . . ?
C18 C19 N3 O4 -5.0(6) . . . . ?
N1 C3 O6 S1 -111.4(3) . . . . ?
C2 C3 O6 S1 12.8(4) . . . . ?
C3 O6 S1 O1 94.4(3) . . . . ?
C3 O6 S1 C1 -14.3(3) . . . . ?
C2 C1 S1 O1 -99.1(3) . . . . ?
C4 C1 S1 O1 82.2(3) . . . . ?
C2 C1 S1 O6 12.0(3) . . . . ?
C4 C1 S1 O6 -166.7(3) . . . . ?
